data_1554912
loop_
_publ_author_name
'Mirabdolbaghi, Roya'
'Dudding, Travis'

_publ_section_title
;
 Expanding the forefront of strong organic Br\/onsted acids:
 proton-catalyzed hydroamination of unactivated alkenes and activation of
 Au(I) for alkyne hydroamination.
;
_journal_issue 8
_journal_name_full 'Organic letters'
_journal_page_first 1930
_journal_page_last 1933
_journal_paper_doi 10.1021/acs.orglett.5b00617
_journal_volume 17
_journal_year 2015
_chemical_formula_moiety 'C20 H39 N5, 2(B F4), H2 O'
_chemical_formula_sum 'C20 H41 B2 F8 N5 O'
_chemical_formula_weight 541.20
_space_group_crystal_system orthorhombic
_space_group_IT_number 19
_space_group_name_Hall 'P 2ac 2ab'
_space_group_name_H-M_alt 'P 21 21 21'
_atom_sites_solution_hydrogens mixed
_audit_creation_method SHELXL-2014
_cell_angle_alpha 90
_cell_angle_beta 90
_cell_angle_gamma 90
_cell_formula_units_Z 4
_cell_length_a 9.9728(13)
_cell_length_b 10.8425(14)
_cell_length_c 25.575(3)
_cell_measurement_reflns_used 5935
_cell_measurement_temperature 173(2)
_cell_measurement_theta_max 24.61
_cell_measurement_theta_min 2.46
_cell_volume 2765.4(6)
_computing_cell_refinement 'Bruker SAINT'
_computing_data_collection 'Bruker APEX2'
_computing_data_reduction 'Bruker SAINT'
_computing_molecular_graphics 'Bruker SHELXTL'
_computing_publication_material 'Bruker SHELXTL'
_computing_structure_refinement 'SHELXL-2014 (Sheldrick, 2014)'
_computing_structure_solution 'SHELXS-97 (Sheldrick 2008)'
_diffrn_ambient_temperature 173(2)
_diffrn_measured_fraction_theta_full 0.999
_diffrn_measured_fraction_theta_max 0.997
_diffrn_measurement_device_type 'Bruker APEX-II CCD'
_diffrn_measurement_method '\f and \w scans'
_diffrn_radiation_type MoK\a
_diffrn_radiation_wavelength 0.71073
_diffrn_reflns_av_R_equivalents 0.0194
_diffrn_reflns_av_unetI/netI 0.0291
_diffrn_reflns_Laue_measured_fraction_full 0.999
_diffrn_reflns_Laue_measured_fraction_max 0.997
_diffrn_reflns_limit_h_max 13
_diffrn_reflns_limit_h_min -12
_diffrn_reflns_limit_k_max 13
_diffrn_reflns_limit_k_min -14
_diffrn_reflns_limit_l_max 34
_diffrn_reflns_limit_l_min -28
_diffrn_reflns_number 16876
_diffrn_reflns_point_group_measured_fraction_full 1.000
_diffrn_reflns_point_group_measured_fraction_max 0.997
_diffrn_reflns_theta_full 25.242
_diffrn_reflns_theta_max 28.280
_diffrn_reflns_theta_min 1.592
_exptl_absorpt_coefficient_mu 0.117
_exptl_absorpt_correction_T_max 1.000
_exptl_absorpt_correction_T_min 0.9252
_exptl_absorpt_correction_type numerical
_exptl_absorpt_process_details SADABS
_exptl_crystal_colour colourless
_exptl_crystal_density_diffrn 1.300
_exptl_crystal_description plate
_exptl_crystal_F_000 1144
_exptl_crystal_size_max 0.466
_exptl_crystal_size_mid 0.402
_exptl_crystal_size_min 0.110
_refine_diff_density_max 0.364
_refine_diff_density_min -0.378
_refine_diff_density_rms 0.048
_refine_ls_abs_structure_details
; 
 Flack x determined using 2239 quotients [(I+)-(I-)]/[(I+)+(I-)] 
 (Parsons, Flack and Wagner, Acta Cryst. B69 (2013) 249-259). 
;
_refine_ls_abs_structure_Flack 0.14(18)
_refine_ls_extinction_method none
_refine_ls_goodness_of_fit_ref 1.071
_refine_ls_hydrogen_treatment mixed
_refine_ls_matrix_type full
_refine_ls_number_parameters 331
_refine_ls_number_reflns 6855
_refine_ls_number_restraints 0
_refine_ls_restrained_S_all 1.071
_refine_ls_R_factor_all 0.0584
_refine_ls_R_factor_gt 0.0481
_refine_ls_shift/su_max 0.000
_refine_ls_shift/su_mean 0.000
_refine_ls_structure_factor_coef Fsqd
_refine_ls_weighting_details 'w=1/[\s^2^(Fo^2^)+(0.0883P)^2^+0.2109P] where P=(Fo^2^+2Fc^2^)/3'
_refine_ls_weighting_scheme calc
_refine_ls_wR_factor_gt 0.1346
_refine_ls_wR_factor_ref 0.1405
_reflns_Friedel_coverage 0.775
_reflns_Friedel_fraction_full 1.000
_reflns_Friedel_fraction_max 0.996
_reflns_number_gt 5713
_reflns_number_total 6855
_reflns_threshold_expression 'I > 2\s(I)'
_cod_data_source_file ol5b00617_si_001.cif
_cod_data_source_block rm07614_0m_a
_cod_database_code 1554912
_shelx_space_group_comment
; 
The symmetry employed for this shelxl refinement is uniquely defined 
by the following loop, which should always be used as a source of 
symmetry information in preference to the above space-group names. 
They are only intended as comments. 
;
_shelx_estimated_absorpt_t_min 0.947
_shelx_estimated_absorpt_t_max 0.987
_shelxl_version_number 2014-3

loop_
_space_group_symop_operation_xyz
'x, y, z'
'-x+1/2, -y, z+1/2'
'-x, y+1/2, -z+1/2'
'x+1/2, -y+1/2, -z'

loop_
_atom_site_label
_atom_site_type_symbol
_atom_site_fract_x
_atom_site_fract_y
_atom_site_fract_z
_atom_site_U_iso_or_equiv
_atom_site_adp_type
_atom_site_occupancy
_atom_site_site_symmetry_order
_atom_site_calc_flag
_atom_site_refinement_flags_posn
_atom_site_refinement_flags_adp
N1 N 0.7265(2) 0.29705(19) 0.34402(8) 0.0230(4) Uani 1 1 d . .
H1 H 0.743(3) 0.216(3) 0.3515(12) 0.028 Uiso 1 1 d . U
N2 N 0.4308(2) 0.32007(19) 0.42915(8) 0.0239(4) Uani 1 1 d . .
N3 N 0.6424(3) 0.5948(2) 0.40680(10) 0.0350(5) Uani 1 1 d . .
N4 N 0.7096(2) 0.4062(2) 0.26330(9) 0.0277(5) Uani 1 1 d . .
N5 N 0.8993(2) 0.3147(2) 0.28222(8) 0.0256(4) Uani 1 1 d . .
C1 C 0.6437(2) 0.3677(2) 0.37477(9) 0.0224(5) Uani 1 1 d . .
C2 C 0.5339(2) 0.3731(2) 0.40692(9) 0.0216(5) Uani 1 1 d . .
C3 C 0.6163(3) 0.4786(2) 0.39826(10) 0.0259(5) Uani 1 1 d . .
C4 C 0.7764(2) 0.3385(2) 0.29735(9) 0.0212(5) Uani 1 1 d . .
C5 C 0.7944(3) 0.4320(3) 0.21767(11) 0.0344(6) Uani 1 1 d . .
H5A H 0.8164 0.5209 0.2154 0.041 Uiso 1 1 calc R U
H5B H 0.7497 0.4062 0.1849 0.041 Uiso 1 1 calc R U
C6 C 0.9199(3) 0.3554(3) 0.22771(11) 0.0309(6) Uani 1 1 d . .
H6A H 0.9253 0.2842 0.2035 0.037 Uiso 1 1 calc R U
H6B H 1.0022 0.4058 0.2243 0.037 Uiso 1 1 calc R U
C7 C 0.5649(3) 0.4204(3) 0.26007(13) 0.0404(7) Uani 1 1 d . .
H7A H 0.5427 0.4759 0.2311 0.061 Uiso 1 1 calc R U
H7B H 0.5235 0.3397 0.2540 0.061 Uiso 1 1 calc R U
H7C H 0.5312 0.4551 0.2929 0.061 Uiso 1 1 calc R U
C8 C 1.0032(3) 0.2539(3) 0.31126(14) 0.0388(7) Uani 1 1 d . .
H8A H 1.0846 0.2491 0.2899 0.058 Uiso 1 1 calc R U
H8B H 1.0221 0.3006 0.3432 0.058 Uiso 1 1 calc R U
H8C H 0.9739 0.1704 0.3205 0.058 Uiso 1 1 calc R U
C9 C 0.3846(2) 0.1965(2) 0.41139(10) 0.0246(5) Uani 1 1 d . .
H9 H 0.2895 0.1867 0.4230 0.030 Uiso 1 1 calc R U
C10 C 0.4655(3) 0.0931(3) 0.43649(13) 0.0394(7) Uani 1 1 d . .
H10A H 0.4324 0.0133 0.4239 0.059 Uiso 1 1 calc R U
H10B H 0.5602 0.1022 0.4271 0.059 Uiso 1 1 calc R U
H10C H 0.4558 0.0972 0.4746 0.059 Uiso 1 1 calc R U
C11 C 0.3863(3) 0.1871(3) 0.35227(11) 0.0372(6) Uani 1 1 d . .
H11A H 0.3556 0.1050 0.3417 0.056 Uiso 1 1 calc R U
H11B H 0.3267 0.2499 0.3374 0.056 Uiso 1 1 calc R U
H11C H 0.4778 0.2005 0.3395 0.056 Uiso 1 1 calc R U
C12 C 0.3509(3) 0.3863(3) 0.46911(10) 0.0304(6) Uani 1 1 d . .
H12 H 0.4036 0.4603 0.4801 0.037 Uiso 1 1 calc R U
C13 C 0.2194(3) 0.4319(3) 0.44672(13) 0.0455(8) Uani 1 1 d . .
H13A H 0.1688 0.4752 0.4740 0.068 Uiso 1 1 calc R U
H13B H 0.2373 0.4884 0.4177 0.068 Uiso 1 1 calc R U
H13C H 0.1669 0.3615 0.4340 0.068 Uiso 1 1 calc R U
C14 C 0.3298(3) 0.3066(3) 0.51755(11) 0.0395(7) Uani 1 1 d . .
H14A H 0.2767 0.3524 0.5433 0.059 Uiso 1 1 calc R U
H14B H 0.2821 0.2310 0.5078 0.059 Uiso 1 1 calc R U
H14C H 0.4170 0.2851 0.5327 0.059 Uiso 1 1 calc R U
C15 C 0.7713(3) 0.6495(3) 0.38935(14) 0.0422(7) Uani 1 1 d . .
H15 H 0.7826 0.7303 0.4077 0.051 Uiso 1 1 calc R U
C16 C 0.8881(4) 0.5667(4) 0.4050(2) 0.0688(12) Uani 1 1 d . .
H16A H 0.9725 0.6039 0.3933 0.103 Uiso 1 1 calc R U
H16B H 0.8896 0.5576 0.4432 0.103 Uiso 1 1 calc R U
H16C H 0.8773 0.4855 0.3887 0.103 Uiso 1 1 calc R U
C17 C 0.7735(4) 0.6740(4) 0.33138(16) 0.0590(10) Uani 1 1 d . .
H17A H 0.8601 0.7099 0.3216 0.089 Uiso 1 1 calc R U
H17B H 0.7603 0.5963 0.3124 0.089 Uiso 1 1 calc R U
H17C H 0.7014 0.7316 0.3224 0.089 Uiso 1 1 calc R U
C18 C 0.5380(4) 0.6754(3) 0.42988(16) 0.0534(10) Uani 1 1 d . .
H18 H 0.4716 0.6212 0.4481 0.064 Uiso 1 1 calc R U
C19 C 0.4633(4) 0.7450(5) 0.3866(2) 0.090(2) Uani 1 1 d . .
H19A H 0.3946 0.7980 0.4022 0.135 Uiso 1 1 calc R U
H19B H 0.5270 0.7959 0.3669 0.135 Uiso 1 1 calc R U
H19C H 0.4207 0.6857 0.3629 0.135 Uiso 1 1 calc R U
C20 C 0.5943(6) 0.7638(4) 0.46982(14) 0.0670(13) Uani 1 1 d . .
H20A H 0.5217 0.8149 0.4839 0.100 Uiso 1 1 calc R U
H20B H 0.6362 0.7171 0.4983 0.100 Uiso 1 1 calc R U
H20C H 0.6615 0.8168 0.4532 0.100 Uiso 1 1 calc R U
B1 B 1.0781(4) -0.0361(4) 0.42232(14) 0.0453(9) Uani 1 1 d . .
B2 B 0.7538(3) 0.0325(3) 0.22089(13) 0.0325(6) Uani 1 1 d . .
F1 F 1.1543(3) -0.1352(3) 0.40790(11) 0.0916(10) Uani 1 1 d . .
F2 F 1.0808(3) 0.0504(3) 0.38270(11) 0.0906(10) Uani 1 1 d . .
F3 F 1.1234(2) 0.0164(3) 0.46764(9) 0.0665(6) Uani 1 1 d . .
F4 F 0.9459(2) -0.0731(2) 0.42968(9) 0.0596(6) Uani 1 1 d . .
F5 F 0.88806(19) 0.05935(19) 0.21274(10) 0.0580(6) Uani 1 1 d . .
F6 F 0.6956(2) -0.0114(2) 0.17586(7) 0.0556(6) Uani 1 1 d . .
F7 F 0.68661(19) 0.13567(18) 0.23799(8) 0.0473(5) Uani 1 1 d . .
F8 F 0.74437(19) -0.05888(17) 0.25958(7) 0.0433(4) Uani 1 1 d . .
O1S O 0.7612(2) 0.04916(18) 0.35931(8) 0.0346(4) Uani 1 1 d G .
H1SA H 0.7643 0.0207 0.3284 0.052 Uiso 1 1 d G U
H1SB H 0.7075 0.0060 0.3775 0.052 Uiso 1 1 d G U

loop_
_atom_site_aniso_label
_atom_site_aniso_U_11
_atom_site_aniso_U_22
_atom_site_aniso_U_33
_atom_site_aniso_U_23
_atom_site_aniso_U_13
_atom_site_aniso_U_12
N1 0.0240(9) 0.0184(9) 0.0266(10) 0.0018(8) 0.0037(8) 0.0033(8)
N2 0.0262(9) 0.0205(10) 0.0250(10) -0.0046(8) 0.0044(8) -0.0044(8)
N3 0.0417(12) 0.0190(10) 0.0444(14) -0.0082(10) 0.0173(11) -0.0088(10)
N4 0.0220(9) 0.0297(11) 0.0316(11) 0.0069(9) 0.0052(8) 0.0053(9)
N5 0.0197(9) 0.0244(10) 0.0326(11) 0.0027(9) 0.0022(8) 0.0010(8)
C1 0.0216(10) 0.0196(11) 0.0259(11) -0.0014(9) 0.0004(9) -0.0029(9)
C2 0.0260(10) 0.0190(11) 0.0198(11) -0.0019(9) -0.0002(9) -0.0022(9)
C3 0.0290(11) 0.0216(11) 0.0270(12) -0.0022(9) 0.0080(10) -0.0027(10)
C4 0.0211(10) 0.0167(10) 0.0259(11) -0.0022(8) 0.0011(9) 0.0010(9)
C5 0.0305(12) 0.0415(16) 0.0312(14) 0.0129(12) 0.0068(11) 0.0036(12)
C6 0.0247(11) 0.0333(14) 0.0348(14) 0.0049(11) 0.0074(10) -0.0003(11)
C7 0.0218(11) 0.0547(19) 0.0448(16) 0.0136(14) 0.0001(11) 0.0119(13)
C8 0.0207(12) 0.0418(16) 0.0540(18) 0.0121(14) 0.0005(12) 0.0081(11)
C9 0.0227(10) 0.0196(11) 0.0315(12) -0.0029(10) 0.0016(10) -0.0060(9)
C10 0.0403(15) 0.0277(14) 0.0501(18) 0.0060(13) 0.0030(14) 0.0020(12)
C11 0.0418(15) 0.0367(15) 0.0330(14) -0.0109(12) -0.0027(12) -0.0126(13)
C12 0.0355(13) 0.0295(13) 0.0264(12) -0.0068(10) 0.0112(10) -0.0038(11)
C13 0.0454(17) 0.0516(19) 0.0394(16) 0.0044(14) 0.0169(13) 0.0180(15)
C14 0.0459(16) 0.0462(17) 0.0265(13) -0.0008(13) 0.0097(12) -0.0049(14)
C15 0.0425(15) 0.0254(13) 0.0587(19) -0.0080(13) 0.0114(14) -0.0160(13)
C16 0.0395(17) 0.073(3) 0.094(3) 0.008(2) -0.018(2) -0.0210(19)
C17 0.056(2) 0.049(2) 0.072(2) 0.0177(18) 0.0221(19) -0.0129(18)
C18 0.061(2) 0.0223(14) 0.078(3) -0.0142(15) 0.0366(19) -0.0056(14)
C19 0.049(2) 0.092(3) 0.129(5) -0.070(3) -0.029(3) 0.034(2)
C20 0.125(4) 0.0397(18) 0.0362(18) -0.0086(15) 0.014(2) 0.019(2)
B1 0.0354(16) 0.064(2) 0.0362(18) 0.0227(17) 0.0087(14) 0.0196(17)
B2 0.0325(14) 0.0287(15) 0.0362(15) -0.0028(12) 0.0016(12) -0.0014(12)
F1 0.0905(19) 0.110(2) 0.0746(16) 0.0224(16) 0.0315(15) 0.0658(18)
F2 0.099(2) 0.105(2) 0.0679(15) 0.0559(15) 0.0154(15) 0.0337(18)
F3 0.0499(11) 0.0861(17) 0.0636(14) 0.0086(13) -0.0065(11) -0.0123(12)
F4 0.0433(10) 0.0667(14) 0.0686(15) -0.0145(11) 0.0036(10) -0.0045(10)
F5 0.0368(9) 0.0462(11) 0.0910(16) 0.0034(11) 0.0144(10) -0.0081(9)
F6 0.0753(13) 0.0585(12) 0.0329(9) -0.0110(9) 0.0026(9) -0.0206(11)
F7 0.0443(9) 0.0334(9) 0.0641(12) -0.0124(9) -0.0046(9) 0.0043(8)
F8 0.0438(9) 0.0421(10) 0.0439(10) 0.0066(8) -0.0013(8) -0.0017(8)
O1S 0.0427(11) 0.0289(10) 0.0321(10) 0.0002(8) 0.0036(9) 0.0070(9)

loop_
_atom_type_symbol
_atom_type_description
_atom_type_scat_dispersion_real
_atom_type_scat_dispersion_imag
_atom_type_scat_source
C C 0.0033 0.0016 'International Tables Vol C Tables 4.2.6.8 and 6.1.1.4'
H H 0.0000 0.0000 'International Tables Vol C Tables 4.2.6.8 and 6.1.1.4'
B B 0.0013 0.0007 'International Tables Vol C Tables 4.2.6.8 and 6.1.1.4'
N N 0.0061 0.0033 'International Tables Vol C Tables 4.2.6.8 and 6.1.1.4'
F F 0.0171 0.0103 'International Tables Vol C Tables 4.2.6.8 and 6.1.1.4'
O O 0.0106 0.0060 'International Tables Vol C Tables 4.2.6.8 and 6.1.1.4'

loop_
_geom_angle_atom_site_label_1
_geom_angle_atom_site_label_2
_geom_angle_atom_site_label_3
_geom_angle
C4 N1 C1 122.3(2)
C4 N1 H1 116(2)
C1 N1 H1 122(2)
C2 N2 C12 120.7(2)
C2 N2 C9 120.4(2)
C12 N2 C9 118.7(2)
C3 N3 C18 119.7(2)
C3 N3 C15 120.5(2)
C18 N3 C15 119.5(2)
C4 N4 C7 126.8(2)
C4 N4 C5 109.8(2)
C7 N4 C5 120.4(2)
C4 N5 C8 127.8(2)
C4 N5 C6 110.5(2)
C8 N5 C6 121.7(2)
C2 C1 C3 62.66(17)
C2 C1 N1 147.9(2)
C3 C1 N1 149.3(2)
N2 C2 C1 150.5(2)
N2 C2 C3 150.8(2)
C1 C2 C3 58.70(17)
N3 C3 C1 151.6(3)
N3 C3 C2 149.7(2)
C1 C3 C2 58.63(17)
N5 C4 N4 112.8(2)
N5 C4 N1 122.2(2)
N4 C4 N1 125.0(2)
N4 C5 C6 103.6(2)
N4 C5 H5A 111.0
C6 C5 H5A 111.0
N4 C5 H5B 111.0
C6 C5 H5B 111.0
H5A C5 H5B 109.0
N5 C6 C5 102.0(2)
N5 C6 H6A 111.4
C5 C6 H6A 111.4
N5 C6 H6B 111.4
C5 C6 H6B 111.4
H6A C6 H6B 109.2
N4 C7 H7A 109.5
N4 C7 H7B 109.5
H7A C7 H7B 109.5
N4 C7 H7C 109.5
H7A C7 H7C 109.5
H7B C7 H7C 109.5
N5 C8 H8A 109.5
N5 C8 H8B 109.5
H8A C8 H8B 109.5
N5 C8 H8C 109.5
H8A C8 H8C 109.5
H8B C8 H8C 109.5
N2 C9 C11 111.2(2)
N2 C9 C10 111.7(2)
C11 C9 C10 111.4(2)
N2 C9 H9 107.4
C11 C9 H9 107.4
C10 C9 H9 107.4
C9 C10 H10A 109.5
C9 C10 H10B 109.5
H10A C10 H10B 109.5
C9 C10 H10C 109.5
H10A C10 H10C 109.5
H10B C10 H10C 109.5
C9 C11 H11A 109.5
C9 C11 H11B 109.5
H11A C11 H11B 109.5
C9 C11 H11C 109.5
H11A C11 H11C 109.5
H11B C11 H11C 109.5
N2 C12 C13 111.3(2)
N2 C12 C14 111.1(2)
C13 C12 C14 111.9(2)
N2 C12 H12 107.4
C13 C12 H12 107.4
C14 C12 H12 107.4
C12 C13 H13A 109.5
C12 C13 H13B 109.5
H13A C13 H13B 109.5
C12 C13 H13C 109.5
H13A C13 H13C 109.5
H13B C13 H13C 109.5
C12 C14 H14A 109.5
C12 C14 H14B 109.5
H14A C14 H14B 109.5
C12 C14 H14C 109.5
H14A C14 H14C 109.5
H14B C14 H14C 109.5
N3 C15 C17 112.2(3)
N3 C15 C16 110.3(3)
C17 C15 C16 110.6(3)
N3 C15 H15 107.8
C17 C15 H15 107.8
C16 C15 H15 107.8
C15 C16 H16A 109.5
C15 C16 H16B 109.5
H16A C16 H16B 109.5
C15 C16 H16C 109.5
H16A C16 H16C 109.5
H16B C16 H16C 109.5
C15 C17 H17A 109.5
C15 C17 H17B 109.5
H17A C17 H17B 109.5
C15 C17 H17C 109.5
H17A C17 H17C 109.5
H17B C17 H17C 109.5
N3 C18 C20 112.5(4)
N3 C18 C19 110.1(3)
C20 C18 C19 110.9(3)
N3 C18 H18 107.7
C20 C18 H18 107.7
C19 C18 H18 107.7
C18 C19 H19A 109.5
C18 C19 H19B 109.5
H19A C19 H19B 109.5
C18 C19 H19C 109.5
H19A C19 H19C 109.5
H19B C19 H19C 109.5
C18 C20 H20A 109.5
C18 C20 H20B 109.5
H20A C20 H20B 109.5
C18 C20 H20C 109.5
H20A C20 H20C 109.5
H20B C20 H20C 109.5
F1 B1 F3 111.9(3)
F1 B1 F2 109.0(3)
F3 B1 F2 109.4(4)
F1 B1 F4 109.7(4)
F3 B1 F4 108.6(3)
F2 B1 F4 108.3(3)
F6 B2 F7 110.0(3)
F6 B2 F5 110.8(3)
F7 B2 F5 110.4(2)
F6 B2 F8 108.5(2)
F7 B2 F8 108.5(2)
F5 B2 F8 108.6(3)
H1SA O1S H1SB 109.5

loop_
_geom_bond_atom_site_label_1
_geom_bond_atom_site_label_2
_geom_bond_distance
N1 C4 1.369(3)
N1 C1 1.373(3)
N1 H1 0.91(3)
N2 C2 1.308(3)
N2 C12 1.481(3)
N2 C9 1.488(3)
N3 C3 1.305(3)
N3 C18 1.482(4)
N3 C15 1.484(4)
N4 C4 1.319(3)
N4 C7 1.453(3)
N4 C5 1.469(3)
N5 C4 1.311(3)
N5 C8 1.435(3)
N5 C6 1.477(3)
C1 C2 1.371(3)
C1 C3 1.372(3)
C2 C3 1.426(3)
C5 C6 1.524(4)
C5 H5A 0.9900
C5 H5B 0.9900
C6 H6A 0.9900
C6 H6B 0.9900
C7 H7A 0.9800
C7 H7B 0.9800
C7 H7C 0.9800
C8 H8A 0.9800
C8 H8B 0.9800
C8 H8C 0.9800
C9 C11 1.515(4)
C9 C10 1.523(4)
C9 H9 1.0000
C10 H10A 0.9800
C10 H10B 0.9800
C10 H10C 0.9800
C11 H11A 0.9800
C11 H11B 0.9800
C11 H11C 0.9800
C12 C13 1.514(4)
C12 C14 1.525(4)
C12 H12 1.0000
C13 H13A 0.9800
C13 H13B 0.9800
C13 H13C 0.9800
C14 H14A 0.9800
C14 H14B 0.9800
C14 H14C 0.9800
C15 C17 1.506(5)
C15 C16 1.524(6)
C15 H15 1.0000
C16 H16A 0.9800
C16 H16B 0.9800
C16 H16C 0.9800
C17 H17A 0.9800
C17 H17B 0.9800
C17 H17C 0.9800
C18 C20 1.509(6)
C18 C19 1.533(7)
C18 H18 1.0000
C19 H19A 0.9800
C19 H19B 0.9800
C19 H19C 0.9800
C20 H20A 0.9800
C20 H20B 0.9800
C20 H20C 0.9800
B1 F1 1.367(5)
B1 F3 1.368(5)
B1 F2 1.381(4)
B1 F4 1.391(4)
B2 F6 1.375(4)
B2 F7 1.376(4)
B2 F5 1.386(4)
B2 F8 1.404(4)
O1S H1SA 0.8500
O1S H1SB 0.8500

loop_
_geom_hbond_atom_site_label_D
_geom_hbond_atom_site_label_H
_geom_hbond_atom_site_label_A
_geom_hbond_distance_DH
_geom_hbond_distance_HA
_geom_hbond_distance_DA
_geom_hbond_angle_DHA
N1 H1 O1S 0.91(3) 1.83(3) 2.738(3) 172(3)
O1S H1SA F8 0.85 1.97 2.812(3) 170.8

loop_
_geom_torsion_atom_site_label_1
_geom_torsion_atom_site_label_2
_geom_torsion_atom_site_label_3
_geom_torsion_atom_site_label_4
_geom_torsion
C4 N1 C1 C2 140.6(4)
C4 N1 C1 C3 -47.3(6)
C12 N2 C2 C1 172.8(4)
C9 N2 C2 C1 -12.6(6)
C12 N2 C2 C3 -6.4(6)
C9 N2 C2 C3 168.2(4)
C3 C1 C2 N2 -179.5(5)
N1 C1 C2 N2 -4.0(8)
N1 C1 C2 C3 175.5(5)
C18 N3 C3 C1 163.2(5)
C15 N3 C3 C1 -11.4(7)
C18 N3 C3 C2 -15.5(7)
C15 N3 C3 C2 169.9(4)
C2 C1 C3 N3 -179.2(6)
N1 C1 C3 N3 5.4(9)
N1 C1 C3 C2 -175.3(5)
N2 C2 C3 N3 -1.2(9)
C1 C2 C3 N3 179.3(6)
N2 C2 C3 C1 179.5(5)
C8 N5 C4 N4 173.9(3)
C6 N5 C4 N4 -8.4(3)
C8 N5 C4 N1 -5.6(4)
C6 N5 C4 N1 172.1(2)
C7 N4 C4 N5 161.5(3)
C5 N4 C4 N5 1.2(3)
C7 N4 C4 N1 -19.1(4)
C5 N4 C4 N1 -179.4(2)
C1 N1 C4 N5 141.0(2)
C1 N1 C4 N4 -38.4(4)
C4 N4 C5 C6 6.1(3)
C7 N4 C5 C6 -155.7(3)
C4 N5 C6 C5 11.4(3)
C8 N5 C6 C5 -170.7(3)
N4 C5 C6 N5 -10.0(3)
C2 N2 C9 C11 -42.1(3)
C12 N2 C9 C11 132.5(2)
C2 N2 C9 C10 83.1(3)
C12 N2 C9 C10 -102.2(3)
C2 N2 C12 C13 103.5(3)
C9 N2 C12 C13 -71.1(3)
C2 N2 C12 C14 -131.0(3)
C9 N2 C12 C14 54.3(3)
C3 N3 C15 C17 76.6(4)
C18 N3 C15 C17 -98.0(4)
C3 N3 C15 C16 -47.2(4)
C18 N3 C15 C16 138.2(4)
C3 N3 C18 C20 139.6(3)
C15 N3 C18 C20 -45.8(4)
C3 N3 C18 C19 -96.1(4)
C15 N3 C18 C19 78.5(4)
